data_9009597
loop_
_publ_author_name
'Pertlik, F.'

_publ_section_title
;
 The crystal structure of trigonite, Pb3Mn(AsO3)2(AsO2(OH))
;
_journal_name_full 'Tschermaks Mineralogische und Petrographische Mitteilungen'
_journal_page_first 95
_journal_page_last 105
_journal_volume 25
_journal_year 1978
_chemical_compound_source 'Langban, Varmland, Sweden'
_chemical_formula_sum 'As3 H Mn O9 Pb3'
_chemical_name_mineral Trigonite
_space_group_IT_number 7
_symmetry_space_group_name_Hall 'P -2yac'
_symmetry_space_group_name_H-M 'P 1 n 1'
_cell_angle_alpha 90
_cell_angle_beta 91.5
_cell_angle_gamma 90
_cell_formula_units_Z 2
_cell_length_a 7.26
_cell_length_b 6.78
_cell_length_c 11.09
_cell_volume 545.694
_database_code_amcsd 0015671
_exptl_crystal_density_diffrn 6.368
_cod_original_formula_sum 'Pb3 Mn As3 O9 H'
_cod_database_code 9009597

loop_
_space_group_symop_operation_xyz
x,y,z
1/2+x,-y,1/2+z

loop_
_atom_site_aniso_label
_atom_site_aniso_U_11
_atom_site_aniso_U_22
_atom_site_aniso_U_33
_atom_site_aniso_U_12
_atom_site_aniso_U_13
_atom_site_aniso_U_23
Pb1 0.01001 0.01545 0.00925 -0.00101 0.00013 -0.00089
Pb2 0.01076 0.01000 0.01368 -0.00291 0.00051 0.00114
Pb3 0.00962 0.01203 0.01406 0.00203 0.00013 0.00152
Mn 0.00659 0.01039 0.00304 0.00025 -0.00089 0.00519
As1 0.00557 0.00975 0.00798 -0.00545 -0.00152 0.00228
As2 0.00608 0.00380 0.01748 0.00114 0.00228 0.00127
As3 0.01317 0.00519 0.01494 -0.00456 0.00456 -0.00190

loop_
_atom_site_label
_atom_site_fract_x
_atom_site_fract_y
_atom_site_fract_z
_atom_site_U_iso_or_equiv
_atom_site_type_symbol
_atom_site_attached_hydrogens
Pb1 0.00000 0.12450 0.00000 0.01153 Pb 0
Pb2 0.19760 0.35230 0.29010 0.01153 Pb 0
Pb3 0.28520 0.27460 0.71360 0.01191 Pb 0
Mn 0.49480 0.01830 0.95560 0.00659 Mn 0
As1 0.21120 0.79570 0.72090 0.00773 As 0
As2 0.26620 0.88940 0.19510 0.00912 As 0
As3 0.42170 0.48680 0.01030 0.01115 As 0
O1 0.26900 0.99600 0.82500 0.01900 O 0
O2 0.43600 0.70300 0.67900 0.01520 O 0
O3 0.19500 0.94800 0.59200 0.01393 O 0
O4 0.20600 0.02800 0.32000 0.00507 O 0
O5 0.04600 0.82200 0.12400 0.00507 O 0
O6 0.28100 0.10100 0.09900 0.02406 O 0
O7 0.47300 0.33600 0.88500 0.01900 O 0
O8 0.00800 0.28900 0.45700 0.02153 O 0
O-H9 0.17500 0.54600 0.96700 0.02533 O 1

loop_
_cod_changelog_entry_id
_cod_changelog_entry_author
_cod_changelog_entry_date
_cod_changelog_entry_text
1
;cod-tools version 3.8.0
Id: cif_guess_AMCSD_atom_types 9574 2023-05-10 09:00:05Z saulius
;
2023-05-10T18:51:59+03:00
;Derived atom types and hydrogen counts
from atom names that follow the AMCSD naming convention
(Wat == water, O-H == hydroxyl).
;

loop_
_cod_related_entry_id
_cod_related_entry_database
_cod_related_entry_code
1 AMCSD 0015671
